data_7709707
loop_
_publ_author_name
'Hylland, Knut T.'
'Schmidtke, Inga L.'
'Wragg, David S.'
'Nova, Ainara'
'Tilset, Mats'

_publ_section_title
;
 Synthesis of substituted (N,C) and (N,C,C) Au(iii) complexes: the
 influence of sterics and electronics on cyclometalation reactions
;
_journal_name_full 'Dalton Transactions'
_journal_paper_doi 10.1039/D2DT00371F
_journal_year 2022
_chemical_formula_moiety 'C17 H12 Au F6 N O5'
_chemical_formula_sum 'C17 H12 Au F6 N O5'
_chemical_formula_weight 621.24
_space_group_crystal_system monoclinic
_space_group_IT_number 14
_space_group_name_Hall '-P 2yn'
_space_group_name_H-M_alt 'P 1 21/n 1'
_atom_sites_solution_hydrogens geom
_audit_creation_date 2021-11-15
_audit_creation_method
;
Olex2 1.3
(compiled 2020.11.12 svn.r5f609507 for OlexSys, GUI svn.r6408)
;
_audit_update_record
;
2021-11-15 deposited with the CCDC.	2022-03-04 downloaded from the CCDC.
;
_cell_angle_alpha 90
_cell_angle_beta 101.618(2)
_cell_angle_gamma 90
_cell_formula_units_Z 4
_cell_length_a 8.8236(8)
_cell_length_b 9.7870(9)
_cell_length_c 21.7712(19)
_cell_measurement_reflns_used 9916
_cell_measurement_temperature 100.1
_cell_measurement_theta_max 30.53
_cell_measurement_theta_min 2.29
_cell_volume 1841.6(3)
_computing_cell_refinement 'SAINT V8.40A (Bruker, 2019)'
_computing_data_reduction 'SAINT V8.40A (Bruker, 2019)'
_computing_molecular_graphics 'Olex2 1.3 (Dolomanov et al., 2009)'
_computing_publication_material 'Olex2 1.3 (Dolomanov et al., 2009)'
_computing_structure_refinement 'SHELXL 2018/3 (Sheldrick, 2015)'
_computing_structure_solution 'SHELXT 2014/5 (Sheldrick, 2014)'
_diffrn_ambient_temperature 100.1
_diffrn_detector 'Bruker Photon 100 area detector'
_diffrn_detector_area_resol_mean 10.42
_diffrn_detector_type 'CMOS area detector'
_diffrn_measured_fraction_theta_full 0.999
_diffrn_measured_fraction_theta_max 0.998
_diffrn_measurement_device 'three-circle diffractometer'
_diffrn_measurement_device_type 'Bruker D8 Venture'
_diffrn_measurement_method '\w and \f shutterless scans'
_diffrn_radiation_monochromator 'mirror optics'
_diffrn_radiation_probe x-ray
_diffrn_radiation_type MoK\a
_diffrn_radiation_wavelength 0.71073
_diffrn_reflns_av_R_equivalents 0.0437
_diffrn_reflns_av_unetI/netI 0.0242
_diffrn_reflns_Laue_measured_fraction_full 0.999
_diffrn_reflns_Laue_measured_fraction_max 0.998
_diffrn_reflns_limit_h_max 12
_diffrn_reflns_limit_h_min -12
_diffrn_reflns_limit_k_max 13
_diffrn_reflns_limit_k_min -13
_diffrn_reflns_limit_l_max 31
_diffrn_reflns_limit_l_min -31
_diffrn_reflns_number 47169
_diffrn_reflns_point_group_measured_fraction_full 0.999
_diffrn_reflns_point_group_measured_fraction_max 0.998
_diffrn_reflns_theta_full 25.242
_diffrn_reflns_theta_max 30.558
_diffrn_reflns_theta_min 2.358
_diffrn_source 'microfocus sealed X-ray tube'
_diffrn_source_current 1.0
_diffrn_source_power 0.05
_diffrn_source_type 'Incoatec I\ms'
_diffrn_source_voltage 50.0
_diffrn_standards_number 0
_exptl_absorpt_coefficient_mu 8.079
_exptl_absorpt_correction_T_max 0.7461
_exptl_absorpt_correction_T_min 0.3558
_exptl_absorpt_correction_type multi-scan
_exptl_absorpt_process_details
;
SADABS-2016/2 (Bruker,2016/2) was used for absorption correction.
wR2(int) was 0.1055 before and 0.0545 after correction.
The Ratio of minimum to maximum transmission is 0.4769.
The \l/2 correction factor is Not present.
;
_exptl_crystal_colour colourless
_exptl_crystal_colour_primary colourless
_exptl_crystal_density_diffrn 2.241
_exptl_crystal_description block
_exptl_crystal_F_000 1176
_exptl_crystal_size_max 0.44
_exptl_crystal_size_mid 0.29
_exptl_crystal_size_min 0.12
_refine_diff_density_max 1.721
_refine_diff_density_min -2.795
_refine_diff_density_rms 0.172
_refine_ls_extinction_method none
_refine_ls_goodness_of_fit_ref 1.431
_refine_ls_hydrogen_treatment constr
_refine_ls_matrix_type full
_refine_ls_number_parameters 301
_refine_ls_number_reflns 5624
_refine_ls_number_restraints 31
_refine_ls_restrained_S_all 1.429
_refine_ls_R_factor_all 0.0424
_refine_ls_R_factor_gt 0.0376
_refine_ls_shift/su_max 0.001
_refine_ls_shift/su_mean 0.000
_refine_ls_structure_factor_coef Fsqd
_refine_ls_weighting_details 'w=1/[\s^2^(Fo^2^)+11.9550P] where P=(Fo^2^+2Fc^2^)/3'
_refine_ls_weighting_scheme calc
_refine_ls_wR_factor_gt 0.0761
_refine_ls_wR_factor_ref 0.0771
_reflns_Friedel_coverage 0.000
_reflns_number_gt 5229
_reflns_number_total 5624
_reflns_threshold_expression 'I > 2\s(I)'
_cod_data_source_file d2dt00371f2.cif
_cod_data_source_block mo_il_dime_0m_a
_cod_database_code 7709707
_shelx_shelxl_version_number 2018/3
_shelx_space_group_comment
;
The symmetry employed for this shelxl refinement is uniquely defined
by the following loop, which should always be used as a source of
symmetry information in preference to the above space-group names.
They are only intended as comments.
;
_shelx_estimated_absorpt_t_max 0.444
_shelx_estimated_absorpt_t_min 0.125
_olex2_refinement_description
;
1. Fixed Uiso
 At 1.2 times of:
  All C(H) groups
 At 1.5 times of:
  All C(H,H,H) groups
2. Restrained distances
 F4-C18 \\sim F5-C18 \\sim F7-C18 \\sim F8-C17 \\sim F6-C17
 with sigma of 0.02
 F4-F5 \\sim F5-F7 \\sim F7-F4 \\sim F6-F8 \\sim F4-F6 \\sim F4-F8
 with sigma of 0.02
3. Uiso/Uaniso restraints and constraints
Uanis(F4) \\sim Ueq: with sigma of 0.01 and sigma for terminal atoms of 0.02
4. Others
 Sof(F6)=Sof(F8)=Sof(C17)=1-FVAR(1)
 Sof(F5)=Sof(F7)=Sof(C18)=FVAR(1)
5.a Aromatic/amide H refined with riding coordinates:
 C1(H1), C2(H2), C4(H4), C8(H8), C10(H10), C11(H11)
5.b Idealised Me refined as rotating group:
 C12(H12A,H12B,H12C), C13(H13A,H13B,H13C)
;
_olex2_date_sample_data_collection 2021-05-03
_olex2_date_sample_submission 2021-05-03
_olex2_exptl_crystal_mounting_method 'Frozen on a Mitegen cryoloop using Paretone oil.'
_olex2_submission_special_instructions 'No special instructions were received'

loop_
_space_group_symop_operation_xyz
'x, y, z'
'-x+1/2, y+1/2, -z+1/2'
'-x, -y, -z'
'x-1/2, -y-1/2, z-1/2'

loop_
_atom_site_label
_atom_site_type_symbol
_atom_site_fract_x
_atom_site_fract_y
_atom_site_fract_z
_atom_site_U_iso_or_equiv
_atom_site_adp_type
_atom_site_occupancy
_atom_site_site_symmetry_order
_atom_site_calc_flag
_atom_site_refinement_flags_posn
_atom_site_refinement_flags_adp
_atom_site_refinement_flags_occupancy
_atom_site_disorder_assembly
_atom_site_disorder_group
Au1 Au 0.68145(2) 0.54108(2) 0.54548(2) 0.01608(5) Uani 1 1 d . . . . .
F1 F 0.3558(4) 0.9362(5) 0.5320(2) 0.0481(12) Uani 1 1 d . . . . .
F2 F 0.5340(5) 1.0445(4) 0.5934(2) 0.0474(11) Uani 1 1 d . . . . .
F3 F 0.4114(6) 0.8872(6) 0.6298(2) 0.0676(16) Uani 1 1 d . . . . .
F4 F 0.8030(5) 0.6194(4) 0.78486(16) 0.0438(10) Uani 1 1 d D U . . .
O1 O 0.5279(4) 0.7032(4) 0.5498(2) 0.0286(9) Uani 1 1 d . . . . .
O2 O 0.7257(5) 0.8451(4) 0.5801(3) 0.0377(11) Uani 1 1 d . . . . .
O3 O 0.6672(4) 0.5012(4) 0.63445(18) 0.0255(9) Uani 1 1 d . . . . .
O4 O 0.8850(5) 0.6169(4) 0.67335(18) 0.0275(9) Uani 1 1 d . . . . .
O5 O 0.7636(5) 0.6082(4) 0.27699(17) 0.0270(9) Uani 1 1 d . . . . .
N1 N 0.6949(4) 0.5694(4) 0.45581(19) 0.0137(7) Uani 1 1 d . . . . .
C1 C 0.6199(6) 0.6688(5) 0.4196(2) 0.0193(10) Uani 1 1 d . . . . .
H1 H 0.553351 0.727857 0.436581 0.023 Uiso 1 1 calc R U . . .
C2 C 0.6361(6) 0.6881(5) 0.3589(2) 0.0198(10) Uani 1 1 d . . . . .
H2 H 0.581822 0.759173 0.333936 0.024 Uiso 1 1 calc R U . . .
C3 C 0.7339(6) 0.6013(5) 0.3347(2) 0.0191(10) Uani 1 1 d . . . . .
C4 C 0.8133(5) 0.4983(5) 0.3728(2) 0.0155(9) Uani 1 1 d . . . . .
H4 H 0.882351 0.439672 0.356986 0.019 Uiso 1 1 calc R U . . .
C5 C 0.7910(5) 0.4822(4) 0.4330(2) 0.0136(8) Uani 1 1 d . . . . .
C6 C 0.8613(5) 0.3788(5) 0.4782(2) 0.0136(8) Uani 1 1 d . . . . .
C7 C 0.8194(5) 0.3832(5) 0.5367(2) 0.0137(8) Uani 1 1 d . . . . .
C8 C 0.8713(6) 0.2867(5) 0.5824(2) 0.0169(9) Uani 1 1 d . . . . .
H8 H 0.838336 0.290156 0.621256 0.020 Uiso 1 1 calc R U . . .
C9 C 0.9729(6) 0.1837(5) 0.5712(2) 0.0171(9) Uani 1 1 d . . . . .
C10 C 1.0197(5) 0.1829(5) 0.5134(2) 0.0154(9) Uani 1 1 d . . . . .
H10 H 1.091043 0.115495 0.505727 0.018 Uiso 1 1 calc R U . . .
C11 C 0.9640(5) 0.2786(5) 0.4671(2) 0.0137(8) Uani 1 1 d . . . . .
H11 H 0.996071 0.275288 0.427994 0.016 Uiso 1 1 calc R U . . .
C12 C 1.0288(6) 0.0770(5) 0.6197(2) 0.0219(10) Uani 1 1 d . . . . .
H12A H 0.948252 0.007670 0.618702 0.033 Uiso 1 1 calc R U . . .
H12B H 1.052572 0.119582 0.661235 0.033 Uiso 1 1 calc R U . . .
H12C H 1.122341 0.033828 0.610804 0.033 Uiso 1 1 calc R U . . .
C13 C 0.6836(8) 0.7117(7) 0.2355(3) 0.0347(14) Uani 1 1 d . . . . .
H13A H 0.713919 0.705198 0.194710 0.052 Uiso 1 1 calc R U . . .
H13B H 0.710991 0.802239 0.253622 0.052 Uiso 1 1 calc R U . . .
H13C H 0.571710 0.697960 0.230066 0.052 Uiso 1 1 calc R U . . .
C14 C 0.5918(6) 0.8158(5) 0.5695(2) 0.0171(9) Uani 1 1 d . . . . .
C15 C 0.4715(7) 0.9220(6) 0.5812(3) 0.0246(11) Uani 1 1 d . . . . .
C16 C 0.7695(6) 0.5589(5) 0.6777(2) 0.0191(10) Uani 1 1 d . . . . .
F5 F 0.5705(9) 0.592(2) 0.7360(5) 0.059(4) Uani 0.64(4) 1 d D . P A 1
F7 F 0.720(3) 0.4187(12) 0.7585(5) 0.067(6) Uani 0.64(4) 1 d D . P A 1
C18 C 0.7146(16) 0.5473(15) 0.7411(6) 0.029(3) Uani 0.64(4) 1 d D . P A 1
F6 F 0.604(3) 0.500(5) 0.7479(8) 0.076(14) Uani 0.36(4) 1 d D . P A 2
F8 F 0.827(5) 0.4075(14) 0.7669(9) 0.070(9) Uani 0.36(4) 1 d D . P A 2
C17 C 0.750(3) 0.518(3) 0.7433(16) 0.040(8) Uani 0.36(4) 1 d D . P A 2

loop_
_atom_site_aniso_label
_atom_site_aniso_U_11
_atom_site_aniso_U_22
_atom_site_aniso_U_33
_atom_site_aniso_U_23
_atom_site_aniso_U_13
_atom_site_aniso_U_12
Au1 0.01177(8) 0.01824(9) 0.01818(9) -0.01055(7) 0.00284(6) -0.00085(7)
F1 0.031(2) 0.050(3) 0.055(3) -0.020(2) -0.0119(18) 0.0244(18)
F2 0.049(2) 0.0238(18) 0.065(3) -0.0202(19) 0.001(2) 0.0093(18)
F3 0.091(4) 0.067(3) 0.064(3) 0.014(3) 0.062(3) 0.040(3)
F4 0.060(3) 0.051(2) 0.0191(16) -0.0133(16) 0.0043(16) -0.016(2)
O1 0.0166(18) 0.023(2) 0.046(2) -0.0203(18) 0.0042(17) 0.0015(15)
O2 0.021(2) 0.0153(19) 0.077(4) -0.009(2) 0.008(2) -0.0007(16)
O3 0.0214(18) 0.037(2) 0.0198(17) -0.0143(16) 0.0087(15) -0.0121(16)
O4 0.024(2) 0.032(2) 0.0252(19) -0.0036(17) 0.0015(15) -0.0103(17)
O5 0.035(2) 0.028(2) 0.0174(17) 0.0079(15) 0.0038(16) 0.0089(18)
N1 0.0122(17) 0.0078(17) 0.0202(19) -0.0040(14) 0.0011(14) 0.0014(13)
C1 0.015(2) 0.013(2) 0.028(3) -0.0048(18) -0.0023(19) 0.0003(17)
C2 0.017(2) 0.013(2) 0.026(3) -0.0013(18) -0.0029(19) 0.0036(18)
C3 0.018(2) 0.017(2) 0.019(2) -0.0009(18) -0.0024(18) 0.0008(19)
C4 0.013(2) 0.014(2) 0.019(2) -0.0024(16) 0.0030(17) 0.0014(16)
C5 0.0116(19) 0.010(2) 0.018(2) -0.0040(16) -0.0004(16) -0.0003(15)
C6 0.0121(19) 0.014(2) 0.014(2) -0.0034(16) 0.0011(16) -0.0007(17)
C7 0.0123(19) 0.013(2) 0.016(2) -0.0044(16) 0.0020(16) -0.0011(16)
C8 0.018(2) 0.020(2) 0.012(2) -0.0032(17) 0.0023(17) -0.0037(18)
C9 0.015(2) 0.015(2) 0.019(2) 0.0002(17) 0.0002(17) -0.0054(17)
C10 0.013(2) 0.014(2) 0.019(2) -0.0016(17) 0.0023(17) -0.0006(17)
C11 0.014(2) 0.012(2) 0.015(2) -0.0019(16) 0.0023(16) -0.0003(16)
C12 0.024(3) 0.019(2) 0.021(2) 0.0063(18) 0.000(2) -0.0004(19)
C13 0.050(4) 0.027(3) 0.023(3) 0.010(2) -0.002(3) 0.009(3)
C14 0.018(2) 0.016(2) 0.018(2) -0.0022(17) 0.0037(18) 0.0026(18)
C15 0.027(3) 0.022(3) 0.026(3) -0.006(2) 0.007(2) 0.007(2)
C16 0.019(2) 0.020(2) 0.018(2) -0.0078(18) 0.0031(18) -0.0013(19)
F5 0.036(4) 0.109(12) 0.034(4) -0.021(6) 0.017(3) 0.003(5)
F7 0.127(16) 0.043(5) 0.036(4) 0.002(4) 0.027(7) -0.038(7)
C18 0.038(7) 0.037(7) 0.015(5) -0.013(5) 0.014(5) -0.011(6)
F6 0.041(11) 0.17(4) 0.022(7) -0.024(13) 0.021(7) -0.035(17)
F8 0.13(3) 0.044(9) 0.045(9) 0.011(7) 0.026(13) 0.015(11)
C17 0.026(11) 0.047(17) 0.048(15) -0.028(13) 0.008(10) -0.009(11)

loop_
_atom_type_symbol
_atom_type_description
_atom_type_scat_dispersion_real
_atom_type_scat_dispersion_imag
_atom_type_scat_source
C C 0.0033 0.0016 'International Tables Vol C Tables 4.2.6.8 and 6.1.1.4'
H H 0.0000 0.0000 'International Tables Vol C Tables 4.2.6.8 and 6.1.1.4'
Au Au -2.0133 8.8022 'International Tables Vol C Tables 4.2.6.8 and 6.1.1.4'
F F 0.0171 0.0103 'International Tables Vol C Tables 4.2.6.8 and 6.1.1.4'
N N 0.0061 0.0033 'International Tables Vol C Tables 4.2.6.8 and 6.1.1.4'
O O 0.0106 0.0060 'International Tables Vol C Tables 4.2.6.8 and 6.1.1.4'

loop_
_geom_angle_atom_site_label_1
_geom_angle_atom_site_label_2
_geom_angle_atom_site_label_3
_geom_angle
_geom_angle_site_symmetry_1
_geom_angle_site_symmetry_3
_geom_angle_publ_flag
O3 Au1 O1 86.37(18) . . ?
N1 Au1 O1 96.02(17) . . ?
N1 Au1 O3 176.75(16) . . ?
N1 Au1 C7 81.77(17) . . ?
C7 Au1 O1 176.63(17) . . ?
C7 Au1 O3 95.74(18) . . ?
C14 O1 Au1 115.0(3) . . ?
C16 O3 Au1 116.6(3) . . ?
C3 O5 C13 117.4(5) . . ?
C1 N1 Au1 123.8(3) . . ?
C1 N1 C5 120.6(4) . . ?
C5 N1 Au1 115.6(3) . . ?
N1 C1 H1 118.9 . . ?
N1 C1 C2 122.1(5) . . ?
C2 C1 H1 118.9 . . ?
C1 C2 H2 120.8 . . ?
C1 C2 C3 118.3(5) . . ?
C3 C2 H2 120.8 . . ?
O5 C3 C2 125.4(5) . . ?
O5 C3 C4 115.0(5) . . ?
C2 C3 C4 119.5(5) . . ?
C3 C4 H4 120.1 . . ?
C5 C4 C3 119.8(4) . . ?
C5 C4 H4 120.1 . . ?
N1 C5 C4 119.6(4) . . ?
N1 C5 C6 113.6(4) . . ?
C4 C5 C6 126.8(4) . . ?
C7 C6 C5 116.0(4) . . ?
C11 C6 C5 125.2(4) . . ?
C11 C6 C7 118.8(4) . . ?
C6 C7 Au1 112.9(3) . . ?
C8 C7 Au1 125.4(4) . . ?
C8 C7 C6 121.7(4) . . ?
C7 C8 H8 120.1 . . ?
C7 C8 C9 119.9(4) . . ?
C9 C8 H8 120.1 . . ?
C8 C9 C12 120.8(5) . . ?
C10 C9 C8 118.3(4) . . ?
C10 C9 C12 121.0(5) . . ?
C9 C10 H10 119.2 . . ?
C11 C10 C9 121.5(4) . . ?
C11 C10 H10 119.2 . . ?
C6 C11 C10 119.8(4) . . ?
C6 C11 H11 120.1 . . ?
C10 C11 H11 120.1 . . ?
C9 C12 H12A 109.5 . . ?
C9 C12 H12B 109.5 . . ?
C9 C12 H12C 109.5 . . ?
H12A C12 H12B 109.5 . . ?
H12A C12 H12C 109.5 . . ?
H12B C12 H12C 109.5 . . ?
O5 C13 H13A 109.5 . . ?
O5 C13 H13B 109.5 . . ?
O5 C13 H13C 109.5 . . ?
H13A C13 H13B 109.5 . . ?
H13A C13 H13C 109.5 . . ?
H13B C13 H13C 109.5 . . ?
O1 C14 C15 111.5(4) . . ?
O2 C14 O1 128.9(5) . . ?
O2 C14 C15 119.6(5) . . ?
F1 C15 C14 112.3(4) . . ?
F2 C15 F1 106.7(5) . . ?
F2 C15 C14 111.7(5) . . ?
F3 C15 F1 107.8(5) . . ?
F3 C15 F2 107.0(5) . . ?
F3 C15 C14 111.1(5) . . ?
O3 C16 C18 108.5(6) . . ?
O3 C16 C17 111.9(11) . . ?
O4 C16 O3 129.4(5) . . ?
O4 C16 C18 122.1(6) . . ?
O4 C16 C17 117.4(11) . . ?
F4 C18 C16 111.1(8) . . ?
F4 C18 F5 107.8(11) . . ?
F4 C18 F7 108.9(10) . . ?
F5 C18 C16 111.5(9) . . ?
F7 C18 C16 109.0(10) . . ?
F7 C18 F5 108.5(9) . . ?
F4 C17 C16 109.9(14) . . ?
F6 C17 F4 105(2) . . ?
F6 C17 C16 113.4(19) . . ?
F8 C17 F4 105(2) . . ?
F8 C17 C16 116(2) . . ?
F8 C17 F6 107.3(16) . . ?

loop_
_geom_bond_atom_site_label_1
_geom_bond_atom_site_label_2
_geom_bond_distance
_geom_bond_site_symmetry_2
_geom_bond_publ_flag
Au1 O1 2.101(4) . ?
Au1 O3 2.005(4) . ?
Au1 N1 1.999(4) . ?
Au1 C7 2.000(5) . ?
F1 C15 1.329(7) . ?
F2 C15 1.324(7) . ?
F3 C15 1.320(7) . ?
F4 C18 1.309(13) . ?
F4 C17 1.36(3) . ?
O1 C14 1.272(6) . ?
O2 C14 1.192(6) . ?
O3 C16 1.295(6) . ?
O4 C16 1.187(6) . ?
O5 C3 1.336(6) . ?
O5 C13 1.443(7) . ?
N1 C1 1.340(6) . ?
N1 C5 1.365(6) . ?
C1 H1 0.9500 . ?
C1 C2 1.372(8) . ?
C2 H2 0.9500 . ?
C2 C3 1.388(7) . ?
C3 C4 1.400(7) . ?
C4 H4 0.9500 . ?
C4 C5 1.374(7) . ?
C5 C6 1.459(6) . ?
C6 C7 1.397(6) . ?
C6 C11 1.389(6) . ?
C7 C8 1.381(7) . ?
C8 H8 0.9500 . ?
C8 C9 1.403(7) . ?
C9 C10 1.400(7) . ?
C9 C12 1.496(7) . ?
C10 H10 0.9500 . ?
C10 C11 1.392(7) . ?
C11 H11 0.9500 . ?
C12 H12A 0.9800 . ?
C12 H12B 0.9800 . ?
C12 H12C 0.9800 . ?
C13 H13A 0.9800 . ?
C13 H13B 0.9800 . ?
C13 H13C 0.9800 . ?
C14 C15 1.543(7) . ?
C16 C18 1.557(14) . ?
C16 C17 1.53(3) . ?
F5 C18 1.326(12) . ?
F7 C18 1.313(11) . ?
F6 C17 1.325(15) . ?
F8 C17 1.322(15) . ?

loop_
_geom_torsion_atom_site_label_1
_geom_torsion_atom_site_label_2
_geom_torsion_atom_site_label_3
_geom_torsion_atom_site_label_4
_geom_torsion
_geom_torsion_site_symmetry_1
_geom_torsion_site_symmetry_2
_geom_torsion_site_symmetry_3
_geom_torsion_site_symmetry_4
_geom_torsion_publ_flag
Au1 O1 C14 O2 7.7(8) . . . . ?
Au1 O1 C14 C15 -170.9(3) . . . . ?
Au1 O3 C16 O4 -12.2(8) . . . . ?
Au1 O3 C16 C18 165.4(7) . . . . ?
Au1 O3 C16 C17 -178.2(11) . . . . ?
Au1 N1 C1 C2 177.7(4) . . . . ?
Au1 N1 C5 C4 -176.9(3) . . . . ?
Au1 N1 C5 C6 2.8(5) . . . . ?
Au1 C7 C8 C9 -177.5(3) . . . . ?
O1 C14 C15 F1 -51.5(7) . . . . ?
O1 C14 C15 F2 -171.4(5) . . . . ?
O1 C14 C15 F3 69.2(6) . . . . ?
O2 C14 C15 F1 129.7(6) . . . . ?
O2 C14 C15 F2 9.8(8) . . . . ?
O2 C14 C15 F3 -109.5(7) . . . . ?
O3 C16 C18 F4 -171.7(9) . . . . ?
O3 C16 C18 F5 -51.4(10) . . . . ?
O3 C16 C18 F7 68.4(10) . . . . ?
O3 C16 C17 F4 -151.9(12) . . . . ?
O3 C16 C17 F6 -35(2) . . . . ?
O3 C16 C17 F8 90(2) . . . . ?
O4 C16 C18 F4 6.1(15) . . . . ?
O4 C16 C18 F5 126.4(11) . . . . ?
O4 C16 C18 F7 -113.9(12) . . . . ?
O4 C16 C17 F4 40(2) . . . . ?
O4 C16 C17 F6 157(2) . . . . ?
O4 C16 C17 F8 -78(3) . . . . ?
O5 C3 C4 C5 -180.0(4) . . . . ?
N1 C1 C2 C3 -0.1(8) . . . . ?
N1 C5 C6 C7 0.7(6) . . . . ?
N1 C5 C6 C11 -179.6(4) . . . . ?
C1 N1 C5 C4 1.2(7) . . . . ?
C1 N1 C5 C6 -179.1(4) . . . . ?
C1 C2 C3 O5 -178.9(5) . . . . ?
C1 C2 C3 C4 -0.5(7) . . . . ?
C2 C3 C4 C5 1.5(7) . . . . ?
C3 C4 C5 N1 -1.8(7) . . . . ?
C3 C4 C5 C6 178.5(5) . . . . ?
C4 C5 C6 C7 -179.6(5) . . . . ?
C4 C5 C6 C11 0.1(8) . . . . ?
C5 N1 C1 C2 -0.3(7) . . . . ?
C5 C6 C7 Au1 -3.8(5) . . . . ?
C5 C6 C7 C8 176.5(4) . . . . ?
C5 C6 C11 C10 -178.1(4) . . . . ?
C6 C7 C8 C9 2.1(7) . . . . ?
C7 C6 C11 C10 1.6(7) . . . . ?
C7 C8 C9 C10 0.5(7) . . . . ?
C7 C8 C9 C12 -179.1(4) . . . . ?
C8 C9 C10 C11 -2.0(7) . . . . ?
C9 C10 C11 C6 0.9(7) . . . . ?
C11 C6 C7 Au1 176.4(3) . . . . ?
C11 C6 C7 C8 -3.2(7) . . . . ?
C12 C9 C10 C11 177.6(4) . . . . ?
C13 O5 C3 C2 -2.2(8) . . . . ?
C13 O5 C3 C4 179.4(5) . . . . ?
